data_7054917
loop_
_publ_author_name
'Abramov, Pavel A.'
'Peresypkina, Eugenia V.'
'Izarova, Natalia V.'
'Vicent, Cristian'
'Zhdanov, Artem A.'
'Kompankov, Nikolay B.'
'Gutsul, Tatiana'
'Sokolov, Maxim N.'

_publ_section_title
;
 Polyoxoanions assembled by the condensation of vanadate, tungstate and
 selenite: solution studies and crystal structures of the mixed metal
 derivatives (NMe4)2Na2[WVI4VV2O19]&#x00B7;8H2O and
 (NMe4)4.83[(SeIVWVI4.57VV4.43O33)2(WVI(O)(H2O))(VVO)2.6]&#x00B7;10.57H2O
;
_journal_issue 2
_journal_name_full 'New J. Chem.'
_journal_page_first 937
_journal_paper_doi 10.1039/C5NJ00858A
_journal_volume 40
_journal_year 2016
_chemical_formula_structural '(N Me4)2 Na2[(W4 V2) O19] * 8(H2 O)'
_chemical_formula_sum 'C8 H40 N2 Na2 O27 V2 W4'
_chemical_formula_weight 1479.68
_chemical_name_systematic
;
 ?
;
_space_group_IT_number 62
_symmetry_cell_setting orthorhombic
_symmetry_space_group_name_Hall '-P 2ac 2n'
_symmetry_space_group_name_H-M 'P n m a'
_atom_sites_solution_hydrogens geom
_atom_sites_solution_primary direct
_atom_sites_solution_secondary difmap
_audit_creation_method SHELXL-97
_audit_update_record
;
2014-10-07 deposited with the CCDC.
2015-06-10 downloaded from the CCDC.
;
_cell_angle_alpha 90.00
_cell_angle_beta 90.00
_cell_angle_gamma 90.00
_cell_formula_units_Z 4
_cell_length_a 18.6008(10)
_cell_length_b 9.9127(5)
_cell_length_c 18.2252(9)
_cell_measurement_reflns_used 6863
_cell_measurement_temperature 150.0(2)
_cell_measurement_theta_max 30.3334
_cell_measurement_theta_min 2.4586
_cell_volume 3360.4(3)
_computing_cell_refinement 'Apex2 V.1.27 (Bruker, 2005)'
_computing_data_collection 'Apex2 V.1.27 (Bruker, 2005)'
_computing_data_reduction 'Apex2 V.1.27 (Bruker, 2005)'
_computing_molecular_graphics 'SHELXTL V6.22 (Bruker, 2000-2005)'
_computing_publication_material 'local programs'
_computing_structure_refinement 'SHELXL-97 (Sheldrick, 1997)'
_computing_structure_solution 'SHELXS-97 (Sheldrick, 1990)'
_diffrn_ambient_temperature 150.0(2)
_diffrn_detector_area_resol_mean 25
_diffrn_measured_fraction_theta_full 1.000
_diffrn_measured_fraction_theta_max 1.000
_diffrn_measurement_device_type 'Bruker DUO CCD detector'
_diffrn_measurement_method 'combined omega- and phi-scans'
_diffrn_radiation_monochromator graphite
_diffrn_radiation_source 'fine-focus sealed tube'
_diffrn_radiation_type MoK\a
_diffrn_radiation_wavelength 0.71073
_diffrn_reflns_av_R_equivalents 0.0455
_diffrn_reflns_av_sigmaI/netI 0.0334
_diffrn_reflns_limit_h_max 22
_diffrn_reflns_limit_h_min -24
_diffrn_reflns_limit_k_max 11
_diffrn_reflns_limit_k_min -12
_diffrn_reflns_limit_l_max 21
_diffrn_reflns_limit_l_min -23
_diffrn_reflns_number 23362
_diffrn_reflns_theta_full 25.00
_diffrn_reflns_theta_max 27.49
_diffrn_reflns_theta_min 1.56
_diffrn_standards_decay_% 0
_diffrn_standards_interval_count 0
_diffrn_standards_interval_time 0
_diffrn_standards_number 0
_exptl_absorpt_coefficient_mu 14.292
_exptl_absorpt_correction_T_max 0.0998
_exptl_absorpt_correction_T_min 0.0532
_exptl_absorpt_correction_type empirical
_exptl_absorpt_process_details 'based on intensities (SADABS, Bruker, 2005)'
_exptl_crystal_colour yellow
_exptl_crystal_density_diffrn 2.925
_exptl_crystal_density_meas ?
_exptl_crystal_density_method 'not measured'
_exptl_crystal_description block
_exptl_crystal_F_000 2728
_exptl_crystal_recrystallization_method 'Re-crystallisation from solvent: water'
_exptl_crystal_size_max 0.266
_exptl_crystal_size_mid 0.185
_exptl_crystal_size_min 0.138
_refine_diff_density_max 2.870
_refine_diff_density_min -2.557
_refine_diff_density_rms 0.245
_refine_ls_extinction_method none
_refine_ls_goodness_of_fit_ref 1.188
_refine_ls_hydrogen_treatment constr
_refine_ls_matrix_type full
_refine_ls_number_parameters 259
_refine_ls_number_reflns 4082
_refine_ls_number_restraints 0
_refine_ls_restrained_S_all 1.188
_refine_ls_R_factor_all 0.0569
_refine_ls_R_factor_gt 0.0513
_refine_ls_shift/su_max 0.001
_refine_ls_shift/su_mean 0.000
_refine_ls_structure_factor_coef Fsqd
_refine_ls_weighting_details 'calc w=1/[\s^2^(Fo^2^)+(0.0133P)^2^+87.8184P] where P=(Fo^2^+2Fc^2^)/3'
_refine_ls_weighting_scheme calc
_refine_ls_wR_factor_gt 0.1070
_refine_ls_wR_factor_ref 0.1095
_reflns_number_gt 3682
_reflns_number_total 4082
_reflns_threshold_expression >2sigma(I)
_cod_data_source_file c5nj00858a2.cif
_cod_data_source_block sof
_cod_depositor_comments
;
The following automatic conversions were performed:

'_exptl_crystal_density_meas' value 'none' was changed to '?' - the
value is perceived as not measured.

Automatic conversion script
Id: cif_fix_values 3271 2015-04-21 07:52:19Z andrius 

 Adding full bibliography for 7054917--7054918.cif.
;
_cod_original_sg_symbol_H-M Pnma
_cod_database_code 7054917

loop_
_symmetry_equiv_pos_as_xyz
'x, y, z'
'-x+1/2, -y, z+1/2'
'-x, y+1/2, -z'
'x+1/2, -y+1/2, -z+1/2'
'-x, -y, -z'
'x-1/2, y, -z-1/2'
'x, -y-1/2, z'
'-x-1/2, y-1/2, z-1/2'

loop_
_atom_site_label
_atom_site_type_symbol
_atom_site_fract_x
_atom_site_fract_y
_atom_site_fract_z
_atom_site_U_iso_or_equiv
_atom_site_adp_type
_atom_site_occupancy
_atom_site_symmetry_multiplicity
_atom_site_calc_flag
_atom_site_refinement_flags
W1 W 0.30662(3) 0.08656(5) 0.96000(3) 0.02661(13) Uani 0.81 1 d P
V1 V 0.30662(3) 0.08656(5) 0.96000(3) 0.02661(13) Uani 0.19 1 d P
W2 W 0.16726(3) 0.2500 1.02313(3) 0.02824(17) Uani 0.86 2 d SP
V2 V 0.16726(3) 0.2500 1.02313(3) 0.02824(17) Uani 0.14 2 d SP
W3 W 0.15707(3) 0.08734(6) 0.86864(3) 0.02760(15) Uani 0.57 1 d P
V3 V 0.15707(3) 0.08734(6) 0.86864(3) 0.02760(15) Uani 0.43 1 d P
W4 W 0.29287(6) 0.2500 0.80797(5) 0.0271(2) Uani 0.38 2 d SP
V4 V 0.29287(6) 0.2500 0.80797(5) 0.0271(2) Uani 0.62 2 d SP
O1C O 0.2301(5) 0.2500 0.9172(4) 0.0159(17) Uani 1 2 d S
O1 O 0.3624(5) -0.0342(9) 0.9937(5) 0.048(2) Uani 1 1 d .
O2 O 0.1218(6) 0.2500 1.1047(6) 0.055(4) Uani 1 2 d S
O3 O 0.1036(6) -0.0327(10) 0.8351(5) 0.060(3) Uani 1 1 d .
O4 O 0.3396(7) 0.2500 0.7314(6) 0.064(5) Uani 1 2 d S
O11 O 0.2224(4) 0.1179(7) 0.7902(4) 0.0284(15) Uani 1 1 d .
O12 O 0.2313(5) -0.0158(7) 0.9151(4) 0.0357(18) Uani 1 1 d .
O13 O 0.1188(4) 0.1174(9) 0.9652(4) 0.042(2) Uani 1 1 d .
O14 O 0.3518(5) 0.2500 0.9906(5) 0.0186(18) Uani 1 2 d S
O15 O 0.3435(4) 0.1181(8) 0.8645(4) 0.0343(18) Uani 1 1 d .
O16 O 0.1097(6) 0.2500 0.8411(6) 0.033(2) Uani 1 2 d S
O17 O 0.2401(4) 0.1165(7) 1.0400(4) 0.0280(15) Uani 1 1 d .
O1W O 0.2662(7) 0.2500 1.3315(6) 0.037(3) Uani 1 2 d S
O2WA O 0.1113(12) 0.111(2) 1.2915(12) 0.039(5) Uani 0.45 1 d P
O2WB O 0.1071(10) 0.0735(17) 1.2544(10) 0.041(4) Uani 0.55 1 d P
O3W O 0.2796(4) 0.0918(7) 1.1880(4) 0.0342(17) Uani 1 1 d .
O4WA O 0.0750(13) -0.2500 0.6295(12) 0.033(5) Uani 0.50 2 d SP
O4WB O 0.076(2) -0.180(4) 0.623(2) 0.046(12) Uiso 0.25 1 d P
O5W O 0.0070(9) -0.2159(17) 0.7803(9) 0.046(6) Uani 0.50 1 d P
O6WA O -0.0766(19) -0.2500 0.597(2) 0.058(12) Uani 0.40 2 d SP
O6WB O -0.0707(18) -0.181(4) 0.613(2) 0.044(8) Uiso 0.30 1 d P
Na1 Na 0.1905(3) 0.2500 1.2271(3) 0.0300(13) Uani 1 2 d S
Na2 Na 0.1345(4) -0.2500 0.7394(4) 0.0436(17) Uani 1 2 d S
N1 N 0.0909(6) -0.2500 1.0510(6) 0.023(2) Uani 1 2 d S
N2 N 0.0507(6) 0.2500 0.6428(7) 0.026(3) Uani 1 2 d S
C11 C 0.1714(8) -0.2500 1.0482(9) 0.042(4) Uani 1 2 d S
H11A H 0.1879 -0.3222 1.0156 0.063 Uiso 0.50 1 calc PR
H11B H 0.1907 -0.2649 1.0976 0.063 Uiso 0.50 1 calc PR
H11C H 0.1884 -0.1629 1.0296 0.063 Uiso 0.50 1 calc PR
C12 C 0.0622(11) -0.2500 0.9745(9) 0.054(5) Uani 1 2 d S
H12A H 0.0677 -0.1598 0.9532 0.080 Uiso 0.50 1 calc PR
H12B H 0.0112 -0.2746 0.9753 0.080 Uiso 0.50 1 calc PR
H12C H 0.0889 -0.3155 0.9449 0.080 Uiso 0.50 1 calc PR
C13 C 0.0663(7) -0.1280(11) 1.0906(6) 0.038(3) Uani 1 1 d .
H13A H 0.0137 -0.1277 1.0930 0.057 Uiso 1 1 calc R
H13B H 0.0829 -0.0474 1.0645 0.057 Uiso 1 1 calc R
H13C H 0.0862 -0.1282 1.1404 0.057 Uiso 1 1 calc R
C21 C 0.0174(10) 0.2500 0.5697(10) 0.055(5) Uani 1 2 d S
H21A H -0.0349 0.2423 0.5748 0.082 Uiso 0.50 1 calc PR
H21B H 0.0356 0.1734 0.5413 0.082 Uiso 0.50 1 calc PR
H21C H 0.0292 0.3343 0.5444 0.082 Uiso 0.50 1 calc PR
C22 C 0.1302(9) 0.2500 0.6391(11) 0.048(5) Uani 1 2 d S
H22A H 0.1468 0.1655 0.6169 0.072 Uiso 0.50 1 calc PR
H22B H 0.1501 0.2582 0.6887 0.072 Uiso 0.50 1 calc PR
H22C H 0.1465 0.3263 0.6092 0.072 Uiso 0.50 1 calc PR
C23 C 0.0273(9) 0.131(2) 0.6827(11) 0.093(7) Uani 1 1 d .
H23A H -0.0253 0.1257 0.6821 0.139 Uiso 1 1 calc R
H23B H 0.0442 0.1358 0.7336 0.139 Uiso 1 1 calc R
H23C H 0.0472 0.0498 0.6593 0.139 Uiso 1 1 calc R

loop_
_atom_site_aniso_label
_atom_site_aniso_U_11
_atom_site_aniso_U_22
_atom_site_aniso_U_33
_atom_site_aniso_U_23
_atom_site_aniso_U_13
_atom_site_aniso_U_12
W1 0.0357(3) 0.0218(2) 0.0224(2) 0.00168(18) -0.00475(18) 0.0073(2)
V1 0.0357(3) 0.0218(2) 0.0224(2) 0.00168(18) -0.00475(18) 0.0073(2)
W2 0.0203(3) 0.0488(4) 0.0156(3) 0.000 0.0030(2) 0.000
V2 0.0203(3) 0.0488(4) 0.0156(3) 0.000 0.0030(2) 0.000
W3 0.0357(3) 0.0230(3) 0.0241(3) 0.0043(2) -0.0114(2) -0.0135(3)
V3 0.0357(3) 0.0230(3) 0.0241(3) 0.0043(2) -0.0114(2) -0.0135(3)
W4 0.0285(5) 0.0425(7) 0.0103(4) 0.000 0.0038(4) 0.000
V4 0.0285(5) 0.0425(7) 0.0103(4) 0.000 0.0038(4) 0.000
O1C 0.021(4) 0.020(4) 0.007(4) 0.000 0.001(3) 0.000
O1 0.069(6) 0.035(5) 0.041(5) 0.001(4) -0.020(4) 0.021(4)
O2 0.026(6) 0.118(13) 0.021(6) 0.000 0.005(5) 0.000
O3 0.076(7) 0.047(6) 0.057(6) 0.009(5) -0.033(5) -0.032(5)
O4 0.042(7) 0.127(14) 0.023(6) 0.000 0.010(5) 0.000
O11 0.045(4) 0.022(4) 0.019(3) -0.007(3) -0.006(3) 0.004(3)
O12 0.059(5) 0.018(4) 0.030(4) 0.003(3) -0.016(4) -0.006(4)
O13 0.029(4) 0.067(6) 0.030(4) 0.009(4) -0.001(3) -0.026(4)
O14 0.021(4) 0.021(5) 0.013(4) 0.000 -0.003(3) 0.000
O15 0.037(4) 0.042(5) 0.024(4) -0.011(3) 0.001(3) 0.017(4)
O16 0.030(6) 0.040(6) 0.028(5) 0.000 -0.007(4) 0.000
O17 0.035(4) 0.030(4) 0.020(3) 0.009(3) -0.004(3) -0.009(3)
O1W 0.061(7) 0.029(6) 0.020(5) 0.000 0.003(5) 0.000
O2WA 0.051(12) 0.025(11) 0.041(12) 0.002(9) -0.003(10) -0.002(9)
O2WB 0.054(10) 0.029(9) 0.040(10) 0.010(8) 0.002(9) -0.013(8)
O3W 0.059(5) 0.023(4) 0.021(3) -0.002(3) -0.002(3) 0.003(4)
O4WA 0.037(13) 0.045(19) 0.016(11) 0.000 0.006(8) 0.000
O5W 0.046(9) 0.045(16) 0.047(9) -0.003(7) -0.008(7) -0.003(7)
O6WA 0.034(19) 0.10(4) 0.04(2) 0.000 0.006(15) 0.000
Na1 0.032(3) 0.028(3) 0.029(3) 0.000 0.006(2) 0.000
Na2 0.042(4) 0.060(5) 0.029(3) 0.000 -0.003(3) 0.000
N1 0.028(6) 0.022(6) 0.019(5) 0.000 -0.002(5) 0.000
N2 0.014(5) 0.032(7) 0.031(6) 0.000 -0.001(5) 0.000
C11 0.020(7) 0.070(13) 0.035(9) 0.000 0.013(6) 0.000
C12 0.068(13) 0.075(14) 0.018(8) 0.000 -0.020(8) 0.000
C13 0.052(7) 0.021(5) 0.041(6) -0.002(5) 0.004(5) 0.004(5)
C21 0.031(9) 0.088(16) 0.046(11) 0.000 -0.021(8) 0.000
C22 0.023(8) 0.072(14) 0.049(11) 0.000 -0.010(7) 0.000
C23 0.066(11) 0.097(15) 0.116(15) 0.056(13) -0.038(10) -0.042(10)

loop_
_atom_type_symbol
_atom_type_description
_atom_type_scat_dispersion_real
_atom_type_scat_dispersion_imag
_atom_type_scat_source
C C 0.0033 0.0016 'International Tables Vol C Tables 4.2.6.8 and 6.1.1.4'
H H 0.0000 0.0000 'International Tables Vol C Tables 4.2.6.8 and 6.1.1.4'
N N 0.0061 0.0033 'International Tables Vol C Tables 4.2.6.8 and 6.1.1.4'
O O 0.0106 0.0060 'International Tables Vol C Tables 4.2.6.8 and 6.1.1.4'
Na Na 0.0362 0.0249 'International Tables Vol C Tables 4.2.6.8 and 6.1.1.4'
V V 0.3005 0.5294 'International Tables Vol C Tables 4.2.6.8 and 6.1.1.4'
W W -0.8490 6.8722 'International Tables Vol C Tables 4.2.6.8 and 6.1.1.4'

loop_
_geom_angle_atom_site_label_1
_geom_angle_atom_site_label_2
_geom_angle_atom_site_label_3
_geom_angle
_geom_angle_site_symmetry_1
_geom_angle_site_symmetry_3
O1C W1 W4 45.8(2) . .
O1 W1 W4 135.6(3) . .
O1 W1 O1C 178.7(4) . .
O1 W1 O12 103.2(4) . .
O1 W1 O14 102.9(4) . .
O1 W1 O15 103.1(4) . .
O1 W1 O17 103.1(4) . .
O12 W1 W4 80.8(2) . .
O12 W1 O1C 77.0(3) . .
O12 W1 O17 86.4(3) . .
O14 W1 W4 81.9(2) . .
O14 W1 O1C 76.9(3) . .
O14 W1 O12 153.8(3) . .
O14 W1 O17 86.0(3) . .
O15 W1 W4 32.5(2) . .
O15 W1 O1C 78.2(3) . .
O15 W1 O12 87.7(3) . .
O15 W1 O14 88.2(4) . .
O15 W1 O17 153.8(3) . .
O17 W1 W4 121.4(2) . .
O17 W1 O1C 75.6(3) . .
O2 W2 O1C 178.5(4) . .
O2 W2 O13 104.3(4) . .
O2 W2 O13 104.3(4) . 7_565
O2 W2 O17 102.1(3) . 7_565
O2 W2 O17 102.1(3) . .
O13 W2 O1C 76.8(3) . .
O13 W2 O1C 76.8(3) 7_565 .
O13 W2 O13 86.9(5) . 7_565
O13 W2 O17 153.6(3) . 7_565
O13 W2 O17 87.0(3) 7_565 7_565
O13 W2 O17 87.0(3) . .
O13 W2 O17 153.6(3) 7_565 .
O17 W2 O1C 76.8(2) 7_565 .
O17 W2 O1C 76.8(2) . .
O17 W2 O17 87.2(4) 7_565 .
W4 W3 W3 59.683(16) . 7_565
O1C W3 W3 45.16(15) . 7_565
O1C W3 W4 46.2(2) . .
O3 W3 W3 135.6(4) . 7_565
O3 W3 W4 134.8(4) . .
O3 W3 O1C 178.7(4) . .
O3 W3 O11 102.6(4) . .
O3 W3 O12 102.2(4) . .
O3 W3 O13 103.0(4) . .
O3 W3 O16 103.4(4) . .
O11 W3 W3 80.8(2) . 7_565
O11 W3 W4 32.2(2) . .
O11 W3 O1C 78.4(3) . .
O11 W3 O12 87.5(3) . .
O11 W3 O13 154.3(3) . .
O11 W3 O16 87.8(4) . .
O12 W3 W3 122.3(2) . 7_565
O12 W3 W4 81.5(2) . .
O12 W3 O1C 77.1(3) . .
O12 W3 O13 86.9(4) . .
O13 W3 W3 81.1(3) . 7_565
O13 W3 W4 122.1(2) . .
O13 W3 O1C 75.9(3) . .
O16 W3 W3 32.2(3) . 7_565
O16 W3 W4 81.2(3) . .
O16 W3 O1C 77.3(3) . .
O16 W3 O12 154.4(3) . .
O16 W3 O13 86.5(4) . .
W1 W4 W1 60.42(3) 7_565 .
W3 W4 W1 91.09(3) . 7_565
W3 W4 W1 60.72(2) 7_565 7_565
W3 W4 W1 60.72(2) . .
W3 W4 W1 91.09(3) 7_565 .
W3 W4 W3 60.63(3) . 7_565
O1C W4 W1 45.40(15) . 7_565
O1C W4 W1 45.40(15) . .
O1C W4 W3 45.69(15) . .
O1C W4 W3 45.69(15) . 7_565
O4 W4 W1 133.5(3) . 7_565
O4 W4 W1 133.5(3) . .
O4 W4 W3 135.4(3) . .
O4 W4 W3 135.4(3) . 7_565
O4 W4 O1C 178.5(5) . .
O4 W4 O11 102.8(4) . .
O4 W4 O11 102.8(4) . 7_565
O4 W4 O15 101.4(4) . 7_565
O4 W4 O15 101.4(4) . .
O11 W4 W1 123.7(2) . 7_565
O11 W4 W1 81.6(2) 7_565 7_565
O11 W4 W1 81.6(2) . .
O11 W4 W1 123.7(2) 7_565 .
O11 W4 W3 32.6(2) . .
O11 W4 W3 82.0(2) 7_565 .
O11 W4 W3 82.0(2) . 7_565
O11 W4 W3 32.6(2) 7_565 7_565
O11 W4 O1C 78.3(3) . .
O11 W4 O1C 78.3(3) 7_565 .
O11 W4 O11 88.3(4) . 7_565
O11 W4 O15 155.8(3) . 7_565
O11 W4 O15 87.7(3) 7_565 7_565
O11 W4 O15 87.7(3) . .
O11 W4 O15 155.8(3) 7_565 .
O15 W4 W1 32.1(2) 7_565 7_565
O15 W4 W1 80.9(2) . 7_565
O15 W4 W1 80.9(2) 7_565 .
O15 W4 W1 32.1(2) . .
O15 W4 W3 123.2(2) 7_565 .
O15 W4 W3 81.8(2) . .
O15 W4 W3 81.8(2) 7_565 7_565
O15 W4 W3 123.2(2) . 7_565
O15 W4 O1C 77.5(3) 7_565 .
O15 W4 O1C 77.5(3) . .
O15 W4 O15 86.2(5) 7_565 .
W1 O1C W1 89.9(3) 7_565 .
W1 O1C W4 88.8(3) 7_565 .
W1 O1C W4 88.8(3) . .
V1 O1C W1 0.00(3) 7_565 7_565
V1 O1C W1 89.9(3) 7_565 .
V1 O1C W4 88.8(3) 7_565 .
W2 O1C W1 91.7(2) . 7_565
W2 O1C W1 91.7(2) . .
W2 O1C V1 91.7(2) . 7_565
W2 O1C W3 91.3(3) . .
W2 O1C W3 91.3(3) . 7_565
W2 O1C V3 91.3(3) . 7_565
W2 O1C W4 179.2(4) . .
W3 O1C W1 176.9(4) . 7_565
W3 O1C W1 90.13(2) 7_565 7_565
W3 O1C W1 90.13(2) . .
W3 O1C W1 176.9(4) 7_565 .
W3 O1C V1 176.9(4) . 7_565
W3 O1C V1 90.13(2) 7_565 7_565
W3 O1C W3 89.7(3) . 7_565
W3 O1C V3 89.7(3) . 7_565
W3 O1C W4 88.1(2) . .
W3 O1C W4 88.1(2) 7_565 .
V3 O1C W1 90.13(2) 7_565 7_565
V3 O1C W1 176.9(4) 7_565 .
V3 O1C V1 90.13(2) 7_565 7_565
V3 O1C W3 0.00(3) 7_565 7_565
V3 O1C W4 88.1(2) 7_565 .
W2 O2 Na1 120.5(6) . .
W3 O3 Na2 130.4(6) . .
W4 O11 W3 115.2(3) . .
W1 O12 W3 115.7(4) . .
W2 O13 W3 115.9(4) . .
W1 O14 W1 116.2(4) . 7_565
W1 O14 V1 116.2(4) . 7_565
V1 O14 W1 0.00(4) 7_565 7_565
W1 O15 W4 115.4(3) . .
W3 O16 W3 115.7(5) 7_565 .
V3 O16 W3 0.00(4) 7_565 7_565
V3 O16 W3 115.7(5) 7_565 .
W2 O17 W1 115.9(3) . .
Na1 O1W Na2 84.3(4) . 2
O2WB O2WA Na1 85(2) . .
O2WA O2WB Na1 76(2) . .
Na1 O3W Na2 85.3(3) . 2
O4WB O4WA O4WB 159(8) 7 .
O4WB O4WA Na2 98(4) 7 .
O4WB O4WA Na2 98(4) . .
O4WA O4WB O4WB 11(4) . 7
O4WA O4WB Na2 65(4) . .
O4WB O4WB Na2 73.8(9) 7 .
O5W O5W Na2 82.2(4) 7 .
O6WB O6WA O6WB 131(10) . 7
O6WA O6WB O6WB 24(5) . 7
O2 Na1 Na2 123.8(3) . 2
O1W Na1 O2 173.3(5) . .
O1W Na1 O2WB 102.6(5) . .
O1W Na1 O2WB 102.6(5) . 7_565
O1W Na1 O3W 80.0(3) . 7_565
O1W Na1 O3W 80.0(3) . .
O1W Na1 Na2 49.5(3) . 2
O2WA Na1 O2 97.0(6) 7_565 .
O2WA Na1 O2 97.0(6) . .
O2WA Na1 O1W 88.3(6) 7_565 .
O2WA Na1 O1W 88.3(6) . .
O2WA Na1 O2WA 72.3(11) 7_565 .
O2WA Na1 O2WB 85.2(7) 7_565 .
O2WA Na1 O2WB 18.9(5) . .
O2WA Na1 O2WB 18.9(5) 7_565 7_565
O2WA Na1 O2WB 85.2(7) . 7_565
O2WA Na1 O3W 101.6(6) 7_565 7_565
O2WA Na1 O3W 167.1(6) . 7_565
O2WA Na1 O3W 167.1(6) 7_565 .
O2WA Na1 O3W 101.6(6) . .
O2WA Na1 Na2 126.5(6) 7_565 2
O2WA Na1 Na2 126.5(6) . 2
O2WB Na1 O2 81.8(5) . .
O2WB Na1 O2 81.8(5) 7_565 .
O2WB Na1 O2WB 94.0(9) . 7_565
O2WB Na1 Na2 129.3(5) . 2
O2WB Na1 Na2 129.3(5) 7_565 2
O3W Na1 O2 95.0(3) 7_565 .
O3W Na1 O2 95.0(3) . .
O3W Na1 O2WB 172.8(5) 7_565 .
O3W Na1 O2WB 91.8(5) . .
O3W Na1 O2WB 91.8(5) 7_565 7_565
O3W Na1 O2WB 172.8(5) . 7_565
O3W Na1 O3W 82.0(4) 7_565 .
O3W Na1 Na2 47.8(2) 7_565 2
O3W Na1 Na2 47.8(2) . 2
O3 Na2 O3 99.1(4) . 7
O3 Na2 Na1 104.2(3) . 2_554
O3 Na2 Na1 104.2(3) 7 2_554
O1W Na2 O3 74.7(3) 2_554 .
O1W Na2 O3 74.7(3) 2_554 7
O1W Na2 O5W 120.0(5) 2_554 7
O1W Na2 O5W 120.0(5) 2_554 .
O1W Na2 Na1 46.2(3) 2_554 2_554
O3W Na2 O3 83.1(3) 2_554 .
O3W Na2 O3 149.7(4) 8_655 .
O3W Na2 O3 149.7(4) 2_554 7
O3W Na2 O3 83.1(3) 8_655 7
O3W Na2 O1W 76.8(3) 2_554 2_554
O3W Na2 O1W 76.8(3) 8_655 2_554
O3W Na2 O3W 80.5(4) 2_554 8_655
O3W Na2 O4WB 97.9(9) 2_554 7
O3W Na2 O4WB 77.2(9) 8_655 7
O3W Na2 O4WB 77.2(9) 2_554 .
O3W Na2 O4WB 97.9(9) 8_655 .
O3W Na2 O5W 145.5(4) 2_554 7
O3W Na2 O5W 130.5(4) 8_655 7
O3W Na2 O5W 130.5(4) 2_554 .
O3W Na2 O5W 145.5(4) 8_655 .
O3W Na2 Na1 46.9(2) 2_554 2_554
O3W Na2 Na1 46.9(2) 8_655 2_554
O4WA Na2 O3 116.2(4) . .
O4WA Na2 O3 116.2(4) . 7
O4WA Na2 O1W 161.1(7) . 2_554
O4WA Na2 O3W 88.9(5) . 2_554
O4WA Na2 O3W 88.9(5) . 8_655
O4WA Na2 O4WB 16.3(9) . 7
O4WA Na2 O4WB 16.3(9) . .
O4WA Na2 O5W 78.7(7) . 7
O4WA Na2 O5W 78.7(7) . .
O4WA Na2 Na1 114.9(6) . 2_554
O4WB Na2 O3 130.5(9) 7 .
O4WB Na2 O3 103.1(9) . .
O4WB Na2 O3 103.1(9) 7 7
O4WB Na2 O3 130.5(9) . 7
O4WB Na2 O1W 154.0(9) 7 2_554
O4WB Na2 O1W 154.0(9) . 2_554
O4WB Na2 O4WB 32.3(18) 7 .
O4WB Na2 O5W 78.6(10) 7 7
O4WB Na2 O5W 83.0(10) . 7
O4WB Na2 O5W 83.0(10) 7 .
O4WB Na2 O5W 78.6(10) . .
O4WB Na2 Na1 112.2(9) 7 2_554
O4WB Na2 Na1 112.2(9) . 2_554
O5W Na2 O3 74.2(5) 7 .
O5W Na2 O3 61.5(4) . .
O5W Na2 O3 61.5(4) 7 7
O5W Na2 O3 74.2(5) . 7
O5W Na2 O5W 15.5(8) 7 .
O5W Na2 Na1 164.5(4) 7 2_554
O5W Na2 Na1 164.5(4) . 2_554
C12 N1 C11 109.0(13) . .
C13 N1 C11 109.0(8) . .
C13 N1 C11 109.0(8) 7 .
C13 N1 C12 110.2(8) . .
C13 N1 C12 110.2(8) 7 .
C13 N1 C13 109.6(12) . 7
C21 N2 C22 112.3(13) . .
C23 N2 C21 109.0(10) . .
C23 N2 C21 109.0(10) 7_565 .
C23 N2 C22 108.8(10) . .
C23 N2 C22 108.8(10) 7_565 .
C23 N2 C23 109(2) . 7_565
N1 C11 H11A 109.5 . .
N1 C11 H11B 109.5 . .
N1 C11 H11C 109.5 . .
H11A C11 H11B 109.5 . .
H11A C11 H11C 109.5 . .
H11B C11 H11C 109.5 . .
N1 C12 H12A 109.5 . .
N1 C12 H12B 109.5 . .
N1 C12 H12C 109.5 . .
H12A C12 H12B 109.5 . .
H12A C12 H12C 109.5 . .
H12B C12 H12C 109.5 . .
N1 C13 H13A 109.5 . .
N1 C13 H13B 109.5 . .
N1 C13 H13C 109.5 . .
H13A C13 H13B 109.5 . .
H13A C13 H13C 109.5 . .
H13B C13 H13C 109.5 . .
N2 C21 H21A 109.5 . .
N2 C21 H21B 109.5 . .
N2 C21 H21C 109.5 . .
H21A C21 H21B 109.5 . .
H21A C21 H21C 109.5 . .
H21B C21 H21C 109.5 . .
N2 C22 H22A 109.5 . .
N2 C22 H22B 109.5 . .
N2 C22 H22C 109.5 . .
H22A C22 H22B 109.5 . .
H22A C22 H22C 109.5 . .
H22B C22 H22C 109.5 . .
N2 C23 H23A 109.5 . .
N2 C23 H23B 109.5 . .
N2 C23 H23C 109.5 . .
H23A C23 H23B 109.5 . .
H23A C23 H23C 109.5 . .
H23B C23 H23C 109.5 . .

loop_
_geom_bond_atom_site_label_1
_geom_bond_atom_site_label_2
_geom_bond_distance
_geom_bond_site_symmetry_2
W1 W4 3.2198(10) .
W1 O1C 2.293(6) .
W1 O1 1.698(8) .
W1 O12 1.913(7) .
W1 O14 1.908(5) .
W1 O15 1.896(7) .
W1 O17 1.935(7) .
W2 O1C 2.257(8) .
W2 O2 1.710(11) .
W2 O13 1.912(8) .
W2 O13 1.912(8) 7_565
W2 O17 1.919(7) 7_565
W2 O17 1.919(7) .
W3 W3 3.2247(13) 7_565
W3 W4 3.1942(11) .
W3 O1C 2.287(6) .
W3 O3 1.667(8) .
W3 O11 1.901(7) .
W3 O12 1.916(8) .
W3 O13 1.922(8) .
W3 O16 1.905(5) .
W4 W1 3.2198(10) 7_565
W4 W3 3.1942(11) 7_565
W4 O1C 2.308(8) .
W4 O4 1.645(12) .
W4 O11 1.881(7) .
W4 O11 1.881(7) 7_565
W4 O15 1.913(8) 7_565
W4 O15 1.913(8) .
O1C W1 2.293(6) 7_565
O1C V1 2.293(6) 7_565
O1C W3 2.287(6) 7_565
O1C V3 2.287(6) 7_565
O2 Na1 2.571(13) .
O3 Na2 2.830(12) .
O14 W1 1.908(5) 7_565
O14 V1 1.908(5) 7_565
O16 W3 1.905(5) 7_565
O16 V3 1.905(5) 7_565
O1W Na1 2.367(13) .
O1W Na2 2.496(13) 2
O2WA O2WB 0.78(2) .
O2WA Na1 2.33(2) .
O2WB Na1 2.392(17) .
O3W Na1 2.390(9) .
O3W Na2 2.427(9) 2
O4WA O4WB 0.71(4) 7
O4WA O4WB 0.71(4) .
O4WA Na2 2.29(2) .
O4WB O4WB 1.39(8) 7
O4WB Na2 2.49(4) .
O5W O5W 0.68(3) 7
O5W Na2 2.507(18) .
O6WA O6WB 0.75(3) .
O6WA O6WB 0.75(3) 7
O6WB O6WB 1.36(7) 7
Na1 O2WA 2.33(2) 7_565
Na1 O2WB 2.392(17) 7_565
Na1 O3W 2.390(9) 7_565
Na1 Na2 3.263(9) 2
Na2 O3 2.830(12) 7
Na2 O1W 2.496(13) 2_554
Na2 O3W 2.427(9) 2_554
Na2 O3W 2.427(9) 8_655
Na2 O4WB 2.49(4) 7
Na2 O5W 2.507(18) 7
Na2 Na1 3.263(9) 2_554
N1 C11 1.499(18) .
N1 C12 1.492(18) .
N1 C13 1.480(12) .
N1 C13 1.480(12) 7
N2 C21 1.47(2) .
N2 C22 1.480(19) .
N2 C23 1.456(17) .
N2 C23 1.456(17) 7_565
C11 H11A 0.9800 .
C11 H11B 0.9800 .
C11 H11C 0.9800 .
C12 H12A 0.9800 .
C12 H12B 0.9800 .
C12 H12C 0.9800 .
C13 H13A 0.9800 .
C13 H13B 0.9800 .
C13 H13C 0.9800 .
C21 H21A 0.9800 .
C21 H21B 0.9800 .
C21 H21C 0.9800 .
C22 H22A 0.9800 .
C22 H22B 0.9800 .
C22 H22C 0.9800 .
C23 H23A 0.9800 .
C23 H23B 0.9800 .
C23 H23C 0.9800 .
